data_2007844
loop_
_publ_author_name
'Kojima, Yoshitane'
'Seki, Yoshio'
'Yasuda, Showji'
'Hirotsu,  Ken'
'Miyake, Hiroyuki'

_publ_section_title
;
 A Copper(II) Complex of a Structurally Reinforced Chiral 14-Membered
 Aza-Macrocycle
;
_journal_issue 11
_journal_name_full 'Acta Crystallographica Section C'
_journal_page_first 1602
_journal_page_last 1604
_journal_paper_doi 10.1107/S0108270198002637
_journal_volume 54
_journal_year 1998
_chemical_formula_iupac '[Cu Cl (C20 H42 N4)] Cl O4, H2 O1'
_chemical_formula_moiety 'C20 H42 Cl Cu N4 1+ , Cl O4 1-, H2 O'
_chemical_formula_sum 'C20 H44 Cl2 Cu N4 O5'
_chemical_formula_weight 555.04
_space_group_IT_number 4
_symmetry_cell_setting monoclinic
_symmetry_space_group_name_Hall 'P 2yb'
_symmetry_space_group_name_H-M 'P 1 21 1'
_audit_creation_method 'from TEXRAY.INF file'
_cell_angle_alpha 90
_cell_angle_beta 105.83(3)
_cell_angle_gamma 90
_cell_formula_units_Z 2
_cell_length_a 8.650(4)
_cell_length_b 14.309(6)
_cell_length_c 11.042(3)
_cell_measurement_reflns_used 25
_cell_measurement_temperature 150.0
_cell_measurement_theta_max 15.0
_cell_measurement_theta_min 14.8
_cell_volume 1314.9(9)
_computing_cell_refinement 'Rigaku/AFC Diffractometer Control Software'
_computing_data_collection 'Rigaku/AFC Diffractometer Control Software (Rigaku Corporation, 1988)'
_computing_data_reduction 'TEXSAN (Molecular Structure Corporation, 1995)'
_computing_publication_material TEXSAN
_computing_structure_refinement TEXSAN
_computing_structure_solution 'SIR88 (Burla et al., 1989) and DIRDIF94 (Beurskens et al., 1994)'
_diffrn_ambient_temperature 150.0
_diffrn_measurement_device 'Rigaku AFC7R'
_diffrn_measurement_method \w-2\q
_diffrn_radiation_monochromator graphite
_diffrn_radiation_source 'Rigaku rotating anode'
_diffrn_radiation_type 'Mo K\a'
_diffrn_radiation_wavelength 0.7107
_diffrn_reflns_av_R_equivalents 0.059
_diffrn_reflns_av_sigmaI/netI 0.041
_diffrn_reflns_limit_h_max 0
_diffrn_reflns_limit_h_min -12
_diffrn_reflns_limit_k_max 20
_diffrn_reflns_limit_k_min 0
_diffrn_reflns_limit_l_max 15
_diffrn_reflns_limit_l_min -14
_diffrn_reflns_number 4208
_diffrn_reflns_reduction_process 'Lp corrections applied'
_diffrn_reflns_theta_max 30.00
_diffrn_reflns_theta_min 2.67
_diffrn_standards_decay_% 2.51
_diffrn_standards_interval_count 150
_diffrn_standards_number 3
_exptl_absorpt_coefficient_mu 1.070
_exptl_absorpt_correction_T_max 0.852
_exptl_absorpt_correction_T_min 0.730
_exptl_absorpt_correction_type '\y scans (North et al., 1968)'
_exptl_crystal_colour violet
_exptl_crystal_density_diffrn 1.402
_exptl_crystal_density_method 'not measured'
_exptl_crystal_description prism
_exptl_crystal_F_000 590.00
_exptl_crystal_size_max 0.30
_exptl_crystal_size_mid 0.20
_exptl_crystal_size_min 0.15
_refine_diff_density_max 0.56
_refine_diff_density_min -0.52
_refine_ls_extinction_method none
_refine_ls_goodness_of_fit_ref 1.367
_refine_ls_hydrogen_treatment noref
_refine_ls_matrix_type full
_refine_ls_number_constraints 0
_refine_ls_number_parameters 290
_refine_ls_number_reflns 3414
_refine_ls_number_restraints 0
_refine_ls_R_factor_obs 0.046
_refine_ls_shift/su_max 0.0110
_refine_ls_shift/su_mean 0.0020
_refine_ls_structure_factor_coef F
_refine_ls_weighting_details 'w = 1/[\s^2^(F~o~) + 0.00063|Fo|^2^]'
_refine_ls_weighting_scheme calc
_refine_ls_wR_factor_obs 0.053
_reflns_number_observed 3170
_reflns_number_total 3979
_reflns_observed_criterion I>\s(I)
_cod_data_source_file oa1052.cif
_cod_data_source_block oa1052
_cod_depositor_comments
;
The following automatic conversions were performed:

'_refine_ls_weighting_scheme' value 'w = 1/[\s^2^(F~o~) +
0.00063|Fo|^2^]' was changed to 'calc'. New tag
'_refine_ls_weighting_details' was created. The value of the new tag
was set to 'w = 1/[\s^2^(F~o~) + 0.00063|Fo|^2^]'.

Automatic conversion script
Id: cif_fix_values 3143 2015-03-26 13:38:13Z robertas 
;
_cod_original_cell_volume 1314.9(8)
_cod_original_sg_symbol_Hall 'P 2y1'
_cod_original_sg_symbol_H-M 'P 21'
_cod_original_formula_sum 'C20 H44 Cl2 Cu N4 O5 '
_cod_database_code 2007844

loop_
_symmetry_equiv_pos_as_xyz
x,y,z
-x,1/2+y,-z

loop_
_atom_site_label
_atom_site_fract_x
_atom_site_fract_y
_atom_site_fract_z
_atom_site_U_iso_or_equiv
_atom_site_adp_type
_atom_site_refinement_flags
_atom_site_occupancy
_atom_site_disorder_assembly
_atom_site_disorder_group
_atom_site_type_symbol
Cu1 -0.40238(5) -0.2330(6) -0.73383(4) 0.02358(9) Uani . 1.00 . . Cu
Cl1 -0.17150(10) -0.1910(6) -0.81537(9) 0.0349(2) Uani . 1.00 . . Cl
Cl2 -0.67420(10) -0.2024(6) -1.37035(10) 0.0367(2) Uani . 1.00 . . Cl
O1 -0.7686(6) -0.2685(7) -1.4586(5) 0.088(2) Uani . 1.00 . . O
O2 -0.5598(5) -0.2571(7) -1.2783(4) 0.076(2) Uani . 1.00 . . O
O3 -0.7738(6) -0.1514(7) -1.3122(4) 0.074(2) Uani . 1.00 . . O
O4 -0.5964(6) -0.1416(7) -1.4372(5) 0.0730(10) Uani . 1.00 . . O
O5 -0.7984(4) -0.1932(8) -0.7201(3) 0.0760(10) Uani . 1.00 . . O
N3 -0.4736(4) -0.3457(7) -0.8486(3) 0.0255(7) Uani . 1.00 . . N
N6 -0.3388(4) -0.3486(7) -0.6224(3) 0.0245(7) Uani . 1.00 . . N
N9 -0.3353(4) -0.1632(7) -0.5711(3) 0.0267(7) Uani . 1.00 . . N
N13 -0.5496(4) -0.1339(7) -0.8304(3) 0.0274(7) Uani . 1.00 . . N
C1 -0.4900(5) -0.4025(7) -0.6438(3) 0.0284(9) Uani . 1.00 . . C
C2 -0.5834(4) -0.3936(7) -0.7853(3) 0.0252(8) Uani . 1.00 . . C
C4 -0.3236(4) -0.4012(7) -0.8281(4) 0.0275(8) Uani . 1.00 . . C
C5 -0.2339(5) -0.3981(7) -0.6867(4) 0.0286(9) Uani . 1.00 . . C
C7 -0.2622(5) -0.3194(7) -0.4890(3) 0.0264(8) Uani . 1.00 . . C
C8 -0.2026(4) -0.2193(7) -0.4928(3) 0.0287(8) Uani . 1.00 . . C
C10 -0.2943(5) -0.0642(7) -0.5846(4) 0.0309(9) Uani . 1.00 . . C
C11 -0.4363(5) -0.0110(7) -0.6655(4) 0.0337(10) Uani . 1.00 . . C
C12 -0.4820(5) -0.0390(7) -0.8059(4) 0.0302(8) Uani . 1.00 . . C
C14 -0.6072(5) -0.1511(7) -0.9683(4) 0.0339(9) Uani . 1.00 . . C
C15 -0.6736(5) -0.2480(7) -1.0044(3) 0.0310(9) Uani . 1.00 . . C
C16 -0.5452(5) -0.3238(7) -0.9831(4) 0.0306(9) Uani . 1.00 . . C
C17 -0.6495(5) -0.4876(7) -0.8433(4) 0.0288(9) Uani . 1.00 . . C
C18 -0.7817(5) -0.5292(7) -0.7926(4) 0.0340(10) Uani . 1.00 . . C
C19 -0.8332(7) -0.6233(7) -0.8529(5) 0.0510(10) Uani . 1.00 . . C
C20 -0.9243(8) -0.4673(8) -0.8100(10) 0.105(3) Uani . 1.00 . . C
C21 -0.1309(5) -0.3859(7) -0.4151(3) 0.0274(8) Uani . 1.00 . . C
C22 -0.0660(4) -0.3639(7) -0.2746(4) 0.0294(8) Uani . 1.00 . . C
C23 0.0826(5) -0.4224(7) -0.2183(4) 0.0370(10) Uani . 1.00 . . C
C24 -0.1896(5) -0.3796(7) -0.2014(4) 0.0430(10) Uani . 1.00 . . C
H1A -0.4674 -0.4677 -0.6205 0.0339 Uiso . 1.00 . . H
H1B -0.5530 -0.3789 -0.5903 0.0339 Uiso . 1.00 . . H
H2 -0.6749 -0.3552 -0.7900 0.0300 Uiso . 1.00 . . H
H4A -0.3467 -0.4647 -0.8542 0.0310 Uiso . 1.00 . . H
H4B -0.2577 -0.3752 -0.8775 0.0310 Uiso . 1.00 . . H
H5A -0.1323 -0.3637 -0.6714 0.0319 Uiso . 1.00 . . H
H5B -0.2084 -0.4584 -0.6503 0.0319 Uiso . 1.00 . . H
H7 -0.3450 -0.3187 -0.4483 0.0293 Uiso . 1.00 . . H
H8A -0.1119 -0.2186 -0.5268 0.0337 Uiso . 1.00 . . H
H8B -0.1680 -0.1953 -0.4083 0.0337 Uiso . 1.00 . . H
H9 -0.4205 -0.1657 -0.5314 0.0320 Uiso . 1.00 . . H
H10A -0.2532 -0.0350 -0.5019 0.0393 Uiso . 1.00 . . H
H10B -0.2077 -0.0596 -0.6247 0.0393 Uiso . 1.00 . . H
H11A -0.5293 -0.0240 -0.6295 0.0444 Uiso . 1.00 . . H
H11B -0.4200 0.0560 -0.6529 0.0444 Uiso . 1.00 . . H
H12A -0.3874 -0.0341 -0.8334 0.0368 Uiso . 1.00 . . H
H12B -0.5591 0.0061 -0.8537 0.0368 Uiso . 1.00 . . H
H13 -0.6443 -0.1346 -0.8009 0.0334 Uiso . 1.00 . . H
H14A -0.6881 -0.1060 -1.0061 0.0366 Uiso . 1.00 . . H
H14B -0.5182 -0.1419 -1.0041 0.0366 Uiso . 1.00 . . H
H15A -0.7447 -0.2623 -0.9549 0.0380 Uiso . 1.00 . . H
H15B -0.7346 -0.2470 -1.0917 0.0380 Uiso . 1.00 . . H
H16A -0.4592 -0.3047 -1.0201 0.0356 Uiso . 1.00 . . H
H16B -0.5897 -0.3807 -1.0287 0.0356 Uiso . 1.00 . . H
H17A -0.6892 -0.4778 -0.9329 0.0327 Uiso . 1.00 . . H
H17B -0.5592 -0.5298 -0.8303 0.0327 Uiso . 1.00 . . H
H18 -0.7349 -0.5392 -0.7033 0.0396 Uiso . 1.00 . . H
H19A -0.9141 -0.6497 -0.8189 0.0574 Uiso . 1.00 . . H
H19B -0.8796 -0.6145 -0.9419 0.0574 Uiso . 1.00 . . H
H19C -0.7459 -0.6648 -0.8402 0.0574 Uiso . 1.00 . . H
H20A -0.8972 -0.4104 -0.7670 0.1091 Uiso . 1.00 . . H
H20B -0.9726 -0.4574 -0.8962 0.1091 Uiso . 1.00 . . H
H20C -1.0027 -0.4990 -0.7749 0.1091 Uiso . 1.00 . . H
H21A -0.1752 -0.4482 -0.4229 0.0333 Uiso . 1.00 . . H
H21B -0.0440 -0.3852 -0.4523 0.0333 Uiso . 1.00 . . H
H22 -0.0360 -0.2992 -0.2660 0.0318 Uiso . 1.00 . . H
H23A 0.0527 -0.4881 -0.2232 0.0435 Uiso . 1.00 . . H
H23B 0.1621 -0.4128 -0.2581 0.0435 Uiso . 1.00 . . H
H23C 0.1236 -0.4086 -0.1290 0.0435 Uiso . 1.00 . . H
H24A -0.1445 -0.3661 -0.1141 0.0489 Uiso . 1.00 . . H
H24B -0.2819 -0.3416 -0.2330 0.0489 Uiso . 1.00 . . H
H24C -0.2230 -0.4441 -0.2085 0.0489 Uiso . 1.00 . . H
H25 -0.7530 -0.1935 -0.6248 0.0508 Uiso . 1.00 . . H
H26 -0.8940 -0.2309 -0.7321 0.0508 Uiso . 1.00 . . H

loop_
_atom_site_aniso_label
_atom_site_aniso_U_11
_atom_site_aniso_U_22
_atom_site_aniso_U_33
_atom_site_aniso_U_12
_atom_site_aniso_U_13
_atom_site_aniso_U_23
Cu1 0.0244(2) 0.0254(2) 0.0212(2) 0.0009(2) 0.00660(10) 0.0011(2)
Cl1 0.0291(4) 0.0417(5) 0.0369(5) -0.0034(4) 0.0139(4) -0.0001(4)
Cl2 0.0317(4) 0.0443(6) 0.0359(5) -0.0013(4) 0.0123(4) 0.0025(4)
O2 0.063(2) 0.087(4) 0.066(3) 0.033(2) -0.001(2) 0.020(2)
O3 0.089(3) 0.074(3) 0.083(3) 0.042(3) 0.064(3) 0.024(2)
O4 0.106(3) 0.053(2) 0.092(3) -0.023(2) 0.079(3) 0.002(2)
O5 0.029(2) 0.156(5) 0.046(2) -0.007(2) 0.0140(10) 0.011(3)
N3 0.0220(10) 0.030(2) 0.0250(10) -0.0010(10) 0.0070(10) 0.0000(10)
N6 0.0220(10) 0.028(2) 0.0240(10) 0.0020(10) 0.0060(10) -0.0010(10)
N9 0.0310(10) 0.0280(10) 0.0210(10) 0.0030(10) 0.0080(10) 0.0000(10)
N13 0.0260(10) 0.033(2) 0.0230(10) 0.0000(10) 0.0080(10) 0.0050(10)
C1 0.028(2) 0.033(2) 0.0240(10) -0.0050(10) 0.0050(10) 0.0000(10)
C2 0.023(2) 0.029(2) 0.0230(10) 0.0010(10) 0.0060(10) 0.0000(10)
C4 0.027(2) 0.029(2) 0.0270(10) 0.0050(10) 0.0090(10) -0.0020(10)
C5 0.031(2) 0.027(2) 0.027(2) 0.0080(10) 0.0070(10) 0.0010(10)
C7 0.028(2) 0.025(2) 0.0240(10) 0.0040(10) 0.0040(10) 0.0010(10)
C8 0.030(2) 0.027(2) 0.0250(10) 0.0000(10) 0.0020(10) 0.0020(10)
C10 0.039(2) 0.030(2) 0.023(2) -0.0010(10) 0.0080(10) 0.0000(10)
C11 0.044(2) 0.027(2) 0.031(2) 0.008(2) 0.013(2) 0.0050(10)
C12 0.033(2) 0.029(2) 0.031(2) 0.0050(10) 0.0100(10) 0.0080(10)
C14 0.042(2) 0.034(2) 0.0250(10) 0.001(2) 0.007(2) 0.0090(10)
C15 0.033(2) 0.036(2) 0.022(2) 0.0000(10) 0.0040(10) 0.0030(10)
C16 0.033(2) 0.037(2) 0.0230(10) 0.0010(10) 0.0090(10) -0.0020(10)
C17 0.030(2) 0.031(2) 0.027(2) -0.0040(10) 0.0090(10) -0.0030(10)
C18 0.036(2) 0.037(2) 0.033(2) -0.0080(10) 0.016(2) -0.002(2)
C19 0.063(3) 0.044(3) 0.053(3) -0.025(2) 0.029(3) -0.015(2)
C20 0.053(4) 0.048(4) 0.240(10) 0.008(2) 0.089(6) 0.009(5)
C21 0.029(2) 0.025(2) 0.0250(10) 0.0060(10) 0.0030(10) 0.0020(10)
C22 0.025(2) 0.033(2) 0.027(2) 0.0030(10) 0.0010(10) 0.0000(10)
C23 0.030(2) 0.038(2) 0.035(2) 0.007(2) -0.003(2) 0.001(2)
C24 0.030(2) 0.071(4) 0.028(2) 0.006(2) 0.008(2) 0.004(2)

loop_
_atom_type_symbol
_atom_type_description
_atom_type_scat_dispersion_real
_atom_type_scat_source
Cu Cu 0.320
;International Tables for Crystallography
(1992, Vol. C, Tables 4.2.6.8 and 6.1.1.1)
;
C C 0.003
;International Tables for Crystallography
(1992, Vol. C, Tables 4.2.6.8 and 6.1.1.1)
;
H H 0.000
;International Tables for Crystallography
(1992, Vol. C, Table 6.1.1.2)
;
N N 0.006
;International Tables for Crystallography
(1992, Vol. C, Tables 4.2.6.8 and 6.1.1.1)
;
Cl Cl 0.148
;International Tables for Crystallography
(1992, Vol. C, Tables 4.2.6.8 and 6.1.1.1)
;
O O 0.011
;International Tables for Crystallography
(1992, Vol. C, Tables 4.2.6.8 and 6.1.1.1)
;

loop_
_geom_angle_atom_site_label_1
_geom_angle_atom_site_label_2
_geom_angle_atom_site_label_3
_geom_angle_site_symmetry_1
_geom_angle_site_symmetry_2
_geom_angle_site_symmetry_3
_geom_angle
_geom_angle_publ_flag
CL1 CU1 N3 1_555 1_555 1_555 95.9(2) yes
CL1 CU1 N6 1_555 1_555 1_555 107.6(2) yes
CL1 CU1 N9 1_555 1_555 1_555 98.1(3) yes
CL1 CU1 N13 1_555 1_555 1_555 95.4(3) yes
N3 CU1 N6 1_555 1_555 1_555 73.7(4) yes
N3 CU1 N9 1_555 1_555 1_555 156.6(5) yes
N3 CU1 N13 1_555 1_555 1_555 100.8(3) yes
N6 CU1 N9 1_555 1_555 1_555 84.2(3) yes
N6 CU1 N13 1_555 1_555 1_555 156.7(2) yes
N9 CU1 N13 1_555 1_555 1_555 96.4(4) yes
O1 CL2 O2 1_555 1_555 1_555 105.9(7) no
O1 CL2 O3 1_555 1_555 1_555 110.1(4) no
O1 CL2 O4 1_555 1_555 1_555 108.1(4) no
O2 CL2 O3 1_555 1_555 1_555 110.3(3) no
O2 CL2 O4 1_555 1_555 1_555 111.5(3) no
O3 CL2 O4 1_555 1_555 1_555 110.7(8) no
H25 O5 H26 1_555 1_555 1_555 102.4(5) no
CU1 N3 C2 1_555 1_555 1_555 101.3(4) no
CU1 N3 C4 1_555 1_555 1_555 103.0(3) no
CU1 N3 C16 1_555 1_555 1_555 115.4(7) no
C2 N3 C4 1_555 1_555 1_555 108.9(7) no
C2 N3 C16 1_555 1_555 1_555 115.0(3) no
C4 N3 C16 1_555 1_555 1_555 112.0(4) no
CU1 N6 C1 1_555 1_555 1_555 104.2(4) no
CU1 N6 C5 1_555 1_555 1_555 101.5(4) no
CU1 N6 C7 1_555 1_555 1_555 109.8(6) no
C1 N6 C5 1_555 1_555 1_555 107.8(6) no
C1 N6 C7 1_555 1_555 1_555 115.8(4) no
C5 N6 C7 1_555 1_555 1_555 116.2(3) no
CU1 N9 C8 1_555 1_555 1_555 104.2(5) no
CU1 N9 C10 1_555 1_555 1_555 114.0(4) no
CU1 N9 H9 1_555 1_555 1_555 108.8(4) no
C8 N9 C10 1_555 1_555 1_555 114.3(5) no
C8 N9 H9 1_555 1_555 1_555 106.6(5) no
C10 N9 H9 1_555 1_555 1_555 108.6(7) no
CU1 N13 C12 1_555 1_555 1_555 113.0(3) no
CU1 N13 C14 1_555 1_555 1_555 114.4(6) no
CU1 N13 H13 1_555 1_555 1_555 106.8(5) no
C12 N13 C14 1_555 1_555 1_555 110.2(6) no
C12 N13 H13 1_555 1_555 1_555 106.2(7) no
C14 N13 H13 1_555 1_555 1_555 105.5(3) no
N6 C1 C2 1_555 1_555 1_555 108.1(5) no
N6 C1 H1A 1_555 1_555 1_555 110.6(5) no
N6 C1 H1B 1_555 1_555 1_555 110.0(7) no
C2 C1 H1A 1_555 1_555 1_555 110.8(7) no
C2 C1 H1B 1_555 1_555 1_555 111.1(4) no
H1A C1 H1B 1_555 1_555 1_555 106.2(6) no
N3 C2 C1 1_555 1_555 1_555 106.6(4) no
N3 C2 C17 1_555 1_555 1_555 114.9(5) no
N3 C2 H2 1_555 1_555 1_555 109.5(8) no
C1 C2 C17 1_555 1_555 1_555 112.4(7) no
C1 C2 H2 1_555 1_555 1_555 107.4(5) no
C17 C2 H2 1_555 1_555 1_555 105.9(4) no
N3 C4 C5 1_555 1_555 1_555 108.4(5) no
N3 C4 H4A 1_555 1_555 1_555 111.1(5) no
N3 C4 H4B 1_555 1_555 1_555 109.6(7) no
C5 C4 H4A 1_555 1_555 1_555 109.7(7) no
C5 C4 H4B 1_555 1_555 1_555 110.5(4) no
H4A C4 H4B 1_555 1_555 1_555 107.6(6) no
N6 C5 C4 1_555 1_555 1_555 107.1(4) no
N6 C5 H5A 1_555 1_555 1_555 108.4(7) no
N6 C5 H5B 1_555 1_555 1_555 109.6(5) no
C4 C5 H5A 1_555 1_555 1_555 111.5(5) no
C4 C5 H5B 1_555 1_555 1_555 113.4(7) no
H5A C5 H5B 1_555 1_555 1_555 106.7(4) no
N6 C7 C8 1_555 1_555 1_555 107.2(5) no
N6 C7 C21 1_555 1_555 1_555 114.4(6) no
N6 C7 H7 1_555 1_555 1_555 106.3(4) no
C8 C7 C21 1_555 1_555 1_555 112.9(4) no
C8 C7 H7 1_555 1_555 1_555 108.0(7) no
C21 C7 H7 1_555 1_555 1_555 107.6(5) no
N9 C8 C7 1_555 1_555 1_555 108.2(4) no
N9 C8 H8A 1_555 1_555 1_555 110.8(5) no
N9 C8 H8B 1_555 1_555 1_555 111.2(7) no
C7 C8 H8A 1_555 1_555 1_555 109.8(7) no
C7 C8 H8B 1_555 1_555 1_555 109.0(6) no
H8A C8 H8B 1_555 1_555 1_555 107.7(4) no
N9 C10 C11 1_555 1_555 1_555 111.3(5) no
N9 C10 H10A 1_555 1_555 1_555 110.6(5) no
N9 C10 H10B 1_555 1_555 1_555 110.4(7) no
C11 C10 H10A 1_555 1_555 1_555 111.4(7) no
C11 C10 H10B 1_555 1_555 1_555 107.4(5) no
H10A C10 H10B 1_555 1_555 1_555 105.4(5) no
C10 C11 C12 1_555 1_555 1_555 114.0(6) no
C10 C11 H11A 1_555 1_555 1_555 106.3(6) no
C10 C11 H11B 1_555 1_555 1_555 110.4(5) no
C12 C11 H11A 1_555 1_555 1_555 109.6(4) no
C12 C11 H11B 1_555 1_555 1_555 112.7(6) no
H11A C11 H11B 1_555 1_555 1_555 103.1(7) no
N13 C12 C11 1_555 1_555 1_555 113.8(6) no
N13 C12 H12A 1_555 1_555 1_555 110.0(7) no
N13 C12 H12B 1_555 1_555 1_555 109.4(4) no
C11 C12 H12A 1_555 1_555 1_555 107.2(4) no
C11 C12 H12B 1_555 1_555 1_555 108.8(7) no
H12A C12 H12B 1_555 1_555 1_555 107.5(7) no
N13 C14 C15 1_555 1_555 1_555 114.8(6) no
N13 C14 H14A 1_555 1_555 1_555 109.5(7) no
N13 C14 H14B 1_555 1_555 1_555 108.4(4) no
C15 C14 H14A 1_555 1_555 1_555 108.8(5) no
C15 C14 H14B 1_555 1_555 1_555 107.8(7) no
H14A C14 H14B 1_555 1_555 1_555 107.3(7) no
C14 C15 C16 1_555 1_555 1_555 113.8(4) no
C14 C15 H15A 1_555 1_555 1_555 107.7(6) no
C14 C15 H15B 1_555 1_555 1_555 108.3(7) no
C16 C15 H15A 1_555 1_555 1_555 108.5(7) no
C16 C15 H15B 1_555 1_555 1_555 110.1(6) no
H15A C15 H15B 1_555 1_555 1_555 108.3(4) no
N3 C16 C15 1_555 1_555 1_555 113.2(5) no
N3 C16 H16A 1_555 1_555 1_555 108.7(3) no
N3 C16 H16B 1_555 1_555 1_555 109.8(8) no
C15 C16 H16A 1_555 1_555 1_555 110.0(7) no
C15 C16 H16B 1_555 1_555 1_555 110.2(4) no
H16A C16 H16B 1_555 1_555 1_555 104.6(6) no
C2 C17 C18 1_555 1_555 1_555 114.9(5) no
C2 C17 H17A 1_555 1_555 1_555 106.8(7) no
C2 C17 H17B 1_555 1_555 1_555 107.0(4) no
C18 C17 H17A 1_555 1_555 1_555 109.9(4) no
C18 C17 H17B 1_555 1_555 1_555 111.0(8) no
H17A C17 H17B 1_555 1_555 1_555 106.8(5) no
C17 C18 C19 1_555 1_555 1_555 110.2(6) no
C17 C18 C20 1_555 1_555 1_555 113.5(8) no
C17 C18 H18 1_555 1_555 1_555 106.5(4) no
C19 C18 C20 1_555 1_555 1_555 109.8(5) no
C19 C18 H18 1_555 1_555 1_555 107.9(8) no
C20 C18 H18 1_555 1_555 1_555 108.7(7) no
C18 C19 H19A 1_555 1_555 1_555 109.7(7) no
C18 C19 H19B 1_555 1_555 1_555 108.9(8) no
C18 C19 H19C 1_555 1_555 1_555 111.6(5) no
H19A C19 H19B 1_555 1_555 1_555 107.7(5) no
H19A C19 H19C 1_555 1_555 1_555 109.7(9) no
H19B C19 H19C 1_555 1_555 1_555 109.2(7) no
C18 C20 H20A 1_555 1_555 1_555 111.5(6) no
C18 C20 H20B 1_555 1_555 1_555 110.0(10) no
C18 C20 H20C 1_555 1_555 1_555 108.2(9) no
H20A C20 H20B 1_555 1_555 1_555 111.0(10) no
H20A C20 H20C 1_555 1_555 1_555 107.0(10) no
H20B C20 H20C 1_555 1_555 1_555 107.8(7) no
C7 C21 C22 1_555 1_555 1_555 115.1(6) no
C7 C21 H21A 1_555 1_555 1_555 107.9(4) no
C7 C21 H21B 1_555 1_555 1_555 108.8(5) no
C22 C21 H21A 1_555 1_555 1_555 107.9(6) no
C22 C21 H21B 1_555 1_555 1_555 108.7(3) no
H21A C21 H21B 1_555 1_555 1_555 108.3(8) no
C21 C22 C23 1_555 1_555 1_555 109.7(5) no
C21 C22 C24 1_555 1_555 1_555 113.0(4) no
C21 C22 H22 1_555 1_555 1_555 108.3(6) no
C23 C22 C24 1_555 1_555 1_555 109.8(5) no
C23 C22 H22 1_555 1_555 1_555 108.4(4) no
C24 C22 H22 1_555 1_555 1_555 107.5(6) no
C22 C23 H23A 1_555 1_555 1_555 109.1(5) no
C22 C23 H23B 1_555 1_555 1_555 112.4(6) no
C22 C23 H23C 1_555 1_555 1_555 109.7(6) no
H23A C23 H23B 1_555 1_555 1_555 109.8(8) no
H23A C23 H23C 1_555 1_555 1_555 105.7(7) no
H23B C23 H23C 1_555 1_555 1_555 109.9(5) no
C22 C24 H24A 1_555 1_555 1_555 110.7(5) no
C22 C24 H24B 1_555 1_555 1_555 111.3(7) no
C22 C24 H24C 1_555 1_555 1_555 109.7(7) no
H24A C24 H24B 1_555 1_555 1_555 109.0(8) no
H24A C24 H24C 1_555 1_555 1_555 107.8(7) no
H24B C24 H24C 1_555 1_555 1_555 108.3(5) no

loop_
_geom_bond_atom_site_label_1
_geom_bond_atom_site_label_2
_geom_bond_site_symmetry_1
_geom_bond_site_symmetry_2
_geom_bond_distance
_geom_bond_publ_flag
CU1 CL1 1_555 1_555 2.478(3) yes
CU1 N3 1_555 1_555 2.040(10) yes
CU1 N6 1_555 1_555 2.050(10) yes
CU1 N9 1_555 1_555 1.998(7) yes
CU1 N13 1_555 1_555 2.006(10) yes
CL2 O1 1_555 1_555 1.441(10) no
CL2 O2 1_555 1_555 1.441(8) no
CL2 O3 1_555 1_555 1.410(8) no
CL2 O4 1_555 1_555 1.423(9) no
N3 C2 1_555 1_555 1.491(8) no
N3 C4 1_555 1_555 1.486(8) no
N3 C16 1_555 1_555 1.478(5) no
N6 C1 1_555 1_555 1.480(8) no
N6 C5 1_555 1_555 1.477(8) no
N6 C7 1_555 1_555 1.501(6) no
N9 C8 1_555 1_555 1.472(8) no
N9 C10 1_555 1_555 1.480(10) no
N13 C12 1_555 1_555 1.470(10) no
N13 C14 1_555 1_555 1.488(6) no
C1 C2 1_555 1_555 1.556(5) no
C2 C17 1_555 1_555 1.530(10) no
C4 C5 1_555 1_555 1.543(5) no
C7 C8 1_555 1_555 1.530(10) no
C7 C21 1_555 1_555 1.535(9) no
C10 C11 1_555 1_555 1.513(8) no
C11 C12 1_555 1_555 1.545(7) no
C14 C15 1_555 1_555 1.510(10) no
C15 C16 1_555 1_555 1.520(10) no
C17 C18 1_555 1_555 1.525(8) no
C18 C19 1_555 1_555 1.510(10) no
C18 C20 1_555 1_555 1.490(10) no
C21 C22 1_555 1_555 1.532(6) no
C22 C23 1_555 1_555 1.518(9) no
C22 C24 1_555 1_555 1.523(7) no

loop_
_geom_contact_atom_site_label_1
_geom_contact_atom_site_label_2
_geom_contact_distance
_geom_contact_site_symmetry_1
_geom_contact_site_symmetry_2
_geom_contact_publ_flag
CU1 O5 3.516(4) 1_555 1_555 no
CL1 O5 3.110(4) 1_555 1_655 no
O1 O5 3.027(8) 1_555 1_554 no
O2 C16 3.366(7) 1_555 1_555 no
O2 C15 3.428(7) 1_555 1_555 no
O2 C24 3.545(9) 1_555 1_554 no
O3 C15 3.550(8) 1_555 1_555 no
O4 N9 3.034(7) 1_555 1_554 no
O4 O5 3.222(6) 1_555 1_554 no
O4 C1 3.560(10) 1_555 2_453 no
O5 N13 2.874(7) 1_555 1_555 no
O5 C2 3.600(10) 1_555 1_555 no
C4 C20 3.533(9) 1_555 1_655 no
C5 C20 3.460(10) 1_555 1_655 no
